data_7205343
loop_
_publ_author_name
'Yi, Fei-Yan'
'Xu, Hai-Bing'
'Zhou, Tian-Hua'
'Mao, Jiang-Gao'

_publ_section_title
;
 Towards rational design of zinc(ii) and cadmium(ii)
 sulfonate-arsonates with low dimensional aggregations
;
_journal_issue 5
_journal_name_full CrystEngComm
_journal_page_first 1480
_journal_paper_doi 10.1039/c0ce00375a
_journal_volume 13
_journal_year 2011
_chemical_formula_sum 'C18 H15 As N2 O7 S Zn'
_chemical_formula_weight 543.67
_chemical_name_systematic
; 
 ? 
;
_space_group_IT_number 14
_symmetry_cell_setting monoclinic
_symmetry_space_group_name_Hall '-P 2ybc'
_symmetry_space_group_name_H-M 'P 1 21/c 1'
_atom_sites_solution_hydrogens geom
_atom_sites_solution_primary direct
_atom_sites_solution_secondary difmap
_audit_creation_method SHELXL-97
_cell_angle_alpha 90.00
_cell_angle_beta 94.225(7)
_cell_angle_gamma 90.00
_cell_formula_units_Z 8
_cell_length_a 12.648(6)
_cell_length_b 8.181(4)
_cell_length_c 37.325(17)
_cell_measurement_reflns_used 7261
_cell_measurement_temperature 293(2)
_cell_measurement_theta_max 27.4410
_cell_measurement_theta_min 3.0356
_cell_volume 3852(3)
_computing_cell_refinement 'CrystalClear (Rigaku/MSC Inc., 2005)'
_computing_data_collection 'CrystalClear (Rigaku/MSC Inc., 2005)'
_computing_data_reduction 'CrystalClear (Rigaku/MSC Inc., 2005)'
_computing_structure_refinement 'SHELXL-97 (Sheldrick, 1997)'
_computing_structure_solution 'SHELXS-97 (Sheldrick, 1990)'
_diffrn_ambient_temperature 293(2)
_diffrn_detector_area_resol_mean 14.6306
_diffrn_measured_fraction_theta_full 0.977
_diffrn_measured_fraction_theta_max 0.977
_diffrn_measurement_device_type 'Mercury70 (2x2 bin mode)'
_diffrn_measurement_method CCD_Profile_fitting
_diffrn_radiation_monochromator graphite
_diffrn_radiation_source 'fine-focus sealed tube'
_diffrn_radiation_type MoK\a
_diffrn_radiation_wavelength 0.71073
_diffrn_reflns_av_R_equivalents 0.1387
_diffrn_reflns_av_sigmaI/netI 0.1628
_diffrn_reflns_limit_h_max 16
_diffrn_reflns_limit_h_min -16
_diffrn_reflns_limit_k_max 10
_diffrn_reflns_limit_k_min -10
_diffrn_reflns_limit_l_max 48
_diffrn_reflns_limit_l_min -48
_diffrn_reflns_number 27305
_diffrn_reflns_theta_full 27.47
_diffrn_reflns_theta_max 27.47
_diffrn_reflns_theta_min 2.55
_exptl_absorpt_coefficient_mu 3.135
_exptl_absorpt_correction_T_max 1
_exptl_absorpt_correction_T_min 0.0274
_exptl_absorpt_correction_type multi-scan
_exptl_crystal_colour white
_exptl_crystal_density_diffrn 1.875
_exptl_crystal_density_method 'not measured'
_exptl_crystal_description prism
_exptl_crystal_F_000 2176
_exptl_crystal_size_max 0.2
_exptl_crystal_size_mid 0.1
_exptl_crystal_size_min 0.1
_refine_diff_density_max 1.777
_refine_diff_density_min -1.448
_refine_diff_density_rms 0.171
_refine_ls_extinction_method shelxtl
_refine_ls_goodness_of_fit_ref 0.903
_refine_ls_hydrogen_treatment constr
_refine_ls_matrix_type full
_refine_ls_number_parameters 531
_refine_ls_number_reflns 8644
_refine_ls_number_restraints 0
_refine_ls_restrained_S_all 0.903
_refine_ls_R_factor_all 0.1046
_refine_ls_R_factor_gt 0.0692
_refine_ls_shift/su_max 0.005
_refine_ls_shift/su_mean 0.000
_refine_ls_structure_factor_coef Fsqd
_refine_ls_weighting_details 'calc w=1/[\s^2^(Fo^2^)+(0.0277P)^2^+0.0000P] where P=(Fo^2^+2Fc^2^)/3'
_refine_ls_weighting_scheme calc
_refine_ls_wR_factor_gt 0.1291
_refine_ls_wR_factor_ref 0.1497
_reflns_number_gt 5148
_reflns_number_total 8644
_reflns_threshold_expression >2sigma(I)
_cod_data_source_file C0CE00375A.TXT
_cod_data_source_block 12
_cod_depositor_comments
;
The following automatic conversions were performed:
'_exptl_absorpt_correction_type' value 'Multi-scan' changed to
'multi-scan' according to
'/home/saulius/struct/CIF-dictionaries/cif_core.dic' dictionary named
'cif_core.dic' version 2.4.1 from 2010-06-29.

Automatic conversion script
Id: cif_fix_enum 1555 2011-01-17 13:19:09Z saulius 
;
_cod_original_sg_symbol_H-M P2(1)/c
_cod_database_code 7205343

loop_
_symmetry_equiv_pos_as_xyz
'x, y, z'
'-x, y+1/2, -z+1/2'
'-x, -y, -z'
'x, -y-1/2, z-1/2'

loop_
_atom_site_label
_atom_site_type_symbol
_atom_site_fract_x
_atom_site_fract_y
_atom_site_fract_z
_atom_site_U_iso_or_equiv
_atom_site_adp_type
_atom_site_occupancy
_atom_site_symmetry_multiplicity
_atom_site_calc_flag
_atom_site_refinement_flags
_atom_site_disorder_assembly
_atom_site_disorder_group
Zn1 Zn 0.87784(5) 0.63335(9) 0.04466(2) 0.0297(2) Uani 1 1 d . . .
Zn2 Zn 0.48479(5) 0.11629(9) 0.19275(2) 0.02737(19) Uani 1 1 d . . .
As1 As 1.00604(5) 0.71420(8) -0.030801(18) 0.02716(17) Uani 1 1 d . . .
As2 As 0.41372(4) 0.47691(7) 0.227880(18) 0.02445(17) Uani 1 1 d . . .
S2 S 0.26623(11) 0.11835(19) 0.22943(5) 0.0291(4) Uani 1 1 d . . .
S1 S 0.74139(13) 0.8196(2) -0.01939(5) 0.0392(4) Uani 1 1 d . . .
N1 N 0.9554(4) 0.7683(6) 0.08724(14) 0.0317(13) Uani 1 1 d . . .
N2 N 0.7623(4) 0.6255(6) 0.08438(15) 0.0327(13) Uani 1 1 d . . .
N3 N 0.4638(4) -0.0117(6) 0.14438(14) 0.0309(13) Uani 1 1 d . . .
N4 N 0.6315(4) 0.1762(6) 0.16774(15) 0.0318(13) Uani 1 1 d . . .
C14 C 1.0916(6) 0.9304(9) 0.1176(2) 0.047(2) Uani 1 1 d . . .
H14A H 1.1578 0.9793 0.1170 0.057 Uiso 1 1 calc R . .
C15 C 1.0377(6) 0.9465(9) 0.1470(2) 0.050(2) Uani 1 1 d . . .
H15A H 1.0659 1.0064 0.1666 0.060 Uiso 1 1 calc R . .
C16 C 0.9367(6) 0.8706(8) 0.1479(2) 0.0396(17) Uani 1 1 d . . .
C17 C 0.8714(7) 0.8813(9) 0.1777(2) 0.053(2) Uani 1 1 d . . .
H17A H 0.8952 0.9390 0.1982 0.063 Uiso 1 1 calc R . .
C18 C 0.7758(6) 0.8078(9) 0.1761(2) 0.048(2) Uani 1 1 d . . .
H18A H 0.7350 0.8172 0.1957 0.058 Uiso 1 1 calc R . .
C19 C 0.7335(6) 0.7154(8) 0.1454(2) 0.0390(17) Uani 1 1 d . . .
C20 C 0.6353(6) 0.6329(9) 0.1426(2) 0.048(2) Uani 1 1 d . . .
H20A H 0.5923 0.6341 0.1618 0.058 Uiso 1 1 calc R . .
C21 C 0.6035(5) 0.5518(8) 0.1120(2) 0.047(2) Uani 1 1 d . . .
H21A H 0.5394 0.4957 0.1102 0.056 Uiso 1 1 calc R . .
C22 C 0.6679(5) 0.5530(9) 0.0830(2) 0.0436(19) Uani 1 1 d . . .
H22A H 0.6435 0.5008 0.0619 0.052 Uiso 1 1 calc R . .
C23 C 0.7941(5) 0.7048(7) 0.11513(18) 0.0288(14) Uani 1 1 d . . .
C24 C 0.8981(5) 0.7825(8) 0.11680(17) 0.0319(15) Uani 1 1 d . . .
C13 C 1.0494(5) 0.8407(8) 0.08750(19) 0.0379(17) Uani 1 1 d . . .
H13A H 1.0885 0.8320 0.0674 0.046 Uiso 1 1 calc R . .
C6 C 0.9047(5) 0.6109(8) -0.09721(19) 0.0403(17) Uani 1 1 d . . .
H6A H 0.9739 0.5811 -0.1010 0.048 Uiso 1 1 calc R . .
C1 C 0.8823(5) 0.6806(8) -0.06439(17) 0.0307(15) Uani 1 1 d . . .
C5 C 0.8250(6) 0.5859(9) -0.1240(2) 0.049(2) Uani 1 1 d . . .
H5A H 0.8408 0.5348 -0.1453 0.059 Uiso 1 1 calc R . .
C4 C 0.7233(6) 0.6351(9) -0.1199(2) 0.050(2) Uani 1 1 d . . .
H4A H 0.6708 0.6213 -0.1384 0.060 Uiso 1 1 calc R . .
C3 C 0.6995(5) 0.7060(9) -0.0876(2) 0.047(2) Uani 1 1 d . . .
H3A H 0.6303 0.7385 -0.0845 0.056 Uiso 1 1 calc R . .
C2 C 0.7782(5) 0.7291(8) -0.05971(17) 0.0308(15) Uani 1 1 d . . .
C7 C 0.2603(4) 0.4623(7) 0.22355(16) 0.0259(14) Uani 1 1 d . . .
C12 C 0.2066(5) 0.6109(8) 0.22119(18) 0.0346(16) Uani 1 1 d . . .
H12A H 0.2442 0.7083 0.2202 0.042 Uiso 1 1 calc R . .
C11 C 0.0961(5) 0.6130(9) 0.2203(2) 0.0419(18) Uani 1 1 d . . .
H11A H 0.0609 0.7129 0.2193 0.050 Uiso 1 1 calc R . .
C10 C 0.0384(5) 0.4716(9) 0.22085(18) 0.0423(19) Uani 1 1 d . . .
H10A H -0.0353 0.4753 0.2202 0.051 Uiso 1 1 calc R . .
C9 C 0.0918(4) 0.3209(8) 0.22244(19) 0.0374(17) Uani 1 1 d . . .
H9A H 0.0529 0.2244 0.2226 0.045 Uiso 1 1 calc R . .
C8 C 0.2023(4) 0.3134(7) 0.22385(16) 0.0237(13) Uani 1 1 d . . .
C26 C 0.8001(5) 0.2966(8) 0.1595(2) 0.048(2) Uani 1 1 d . . .
H26A H 0.8579 0.3556 0.1693 0.057 Uiso 1 1 calc R . .
C27 C 0.7996(5) 0.2409(9) 0.1250(2) 0.047(2) Uani 1 1 d . . .
H27A H 0.8560 0.2638 0.1111 0.057 Uiso 1 1 calc R . .
C28 C 0.7124(5) 0.1479(8) 0.1106(2) 0.0372(17) Uani 1 1 d . . .
C29 C 0.7016(6) 0.0821(10) 0.0750(2) 0.052(2) Uani 1 1 d . . .
H29A H 0.7553 0.1007 0.0598 0.063 Uiso 1 1 calc R . .
C30 C 0.6166(6) -0.0057(10) 0.0628(2) 0.055(2) Uani 1 1 d . . .
H30A H 0.6110 -0.0415 0.0391 0.066 Uiso 1 1 calc R . .
C31 C 0.5339(5) -0.0452(8) 0.08609(19) 0.0382(17) Uani 1 1 d . . .
C32 C 0.4460(6) -0.1474(9) 0.0752(2) 0.0450(19) Uani 1 1 d . . .
H32A H 0.4388 -0.1916 0.0522 0.054 Uiso 1 1 calc R . .
C33 C 0.3729(6) -0.1785(9) 0.0994(2) 0.047(2) Uani 1 1 d . . .
H33A H 0.3152 -0.2453 0.0927 0.057 Uiso 1 1 calc R . .
C34 C 0.3829(5) -0.1120(8) 0.13392(19) 0.0386(17) Uani 1 1 d . . .
H34A H 0.3326 -0.1374 0.1500 0.046 Uiso 1 1 calc R . .
C35 C 0.5403(5) 0.0157(8) 0.12095(18) 0.0308(15) Uani 1 1 d . . .
C36 C 0.6299(5) 0.1168(7) 0.13339(18) 0.0282(15) Uani 1 1 d . . .
C25 C 0.7136(5) 0.2653(8) 0.1803(2) 0.0403(17) Uani 1 1 d . . .
H25A H 0.7142 0.3083 0.2034 0.048 Uiso 1 1 calc R . .
O1 O 1.1053(3) 0.6066(5) -0.04619(12) 0.0334(11) Uani 1 1 d . . .
O2 O 1.0393(3) 0.9157(5) -0.03911(12) 0.0386(12) Uani 1 1 d . . .
H2A H 1.0824 0.9480 -0.0232 0.058 Uiso 1 1 calc R . .
O3 O 0.9929(3) 0.6899(5) 0.01255(12) 0.0363(11) Uani 1 1 d . . .
O4 O 0.7555(3) 0.6893(6) 0.00771(13) 0.0487(14) Uani 1 1 d . . .
O5 O 0.6309(3) 0.8665(6) -0.02517(14) 0.0548(15) Uani 1 1 d . . .
O6 O 0.8131(4) 0.9554(6) -0.01222(14) 0.0571(15) Uani 1 1 d . . .
O7 O 0.3476(3) 0.1410(5) 0.25881(12) 0.0370(11) Uani 1 1 d . . .
O8 O 0.3125(3) 0.0863(5) 0.19513(12) 0.0367(11) Uani 1 1 d . . .
O9 O 0.1831(3) 0.0031(5) 0.23591(14) 0.0466(14) Uani 1 1 d . . .
O10 O 0.4579(3) 0.4610(5) 0.27115(11) 0.0307(10) Uani 1 1 d . . .
O11 O 0.4726(3) 0.3516(5) 0.20013(13) 0.0373(12) Uani 1 1 d . . .
O12 O 0.4267(3) 0.6738(5) 0.21142(13) 0.0378(12) Uani 1 1 d . . .
H12 H 0.4879 0.7053 0.2158 0.057 Uiso 1 1 calc R . .
O1W O 0.2720(8) 0.6898(11) 0.0210(3) 0.183(4) Uiso 1 1 d . . .
H1WA H 0.2186 0.7431 0.0122 0.275 Uiso 1 1 d R . .
H1WB H 0.2541 0.5911 0.0244 0.275 Uiso 1 1 d R . .
O2W O 0.4617(7) 0.6387(10) -0.0122(2) 0.160(4) Uiso 1 1 d . . .
H2WA H 0.5122 0.7036 -0.0160 0.240 Uiso 1 1 d R . .
H2WB H 0.4028 0.6866 -0.0172 0.240 Uiso 1 1 d R . .

loop_
_atom_site_aniso_label
_atom_site_aniso_U_11
_atom_site_aniso_U_22
_atom_site_aniso_U_33
_atom_site_aniso_U_23
_atom_site_aniso_U_13
_atom_site_aniso_U_12
Zn1 0.0235(4) 0.0366(5) 0.0298(5) 0.0002(3) 0.0058(3) 0.0029(3)
Zn2 0.0202(4) 0.0342(4) 0.0282(5) 0.0001(3) 0.0045(3) 0.0039(3)
As1 0.0197(3) 0.0319(4) 0.0306(4) 0.0003(3) 0.0063(2) 0.0000(3)
As2 0.0136(3) 0.0281(4) 0.0316(4) -0.0031(3) 0.0017(2) 0.0003(2)
S2 0.0172(8) 0.0328(9) 0.0384(11) -0.0029(7) 0.0089(6) -0.0013(6)
S1 0.0233(9) 0.0623(13) 0.0320(11) -0.0013(9) 0.0017(7) 0.0099(8)
N1 0.026(3) 0.034(3) 0.035(4) 0.000(3) 0.001(2) 0.002(2)
N2 0.034(3) 0.027(3) 0.038(4) 0.002(2) 0.009(2) 0.009(2)
N3 0.023(3) 0.041(3) 0.029(3) 0.001(2) 0.006(2) 0.005(2)
N4 0.019(3) 0.035(3) 0.042(4) -0.003(3) 0.006(2) 0.003(2)
C14 0.033(4) 0.053(5) 0.055(6) -0.006(4) -0.006(3) -0.005(3)
C15 0.051(5) 0.058(5) 0.039(5) -0.005(4) -0.008(4) 0.004(4)
C16 0.043(4) 0.043(4) 0.031(4) 0.001(3) -0.002(3) 0.009(3)
C17 0.071(6) 0.059(5) 0.027(5) -0.004(4) 0.000(4) 0.017(4)
C18 0.061(5) 0.055(5) 0.031(5) 0.006(4) 0.016(4) 0.017(4)
C19 0.047(4) 0.033(4) 0.039(5) 0.012(3) 0.012(3) 0.018(3)
C20 0.042(5) 0.048(5) 0.058(6) 0.014(4) 0.030(4) 0.012(4)
C21 0.032(4) 0.037(4) 0.074(7) 0.015(4) 0.016(4) 0.004(3)
C22 0.025(4) 0.055(5) 0.052(5) 0.005(4) 0.008(3) -0.004(3)
C23 0.033(4) 0.025(3) 0.029(4) 0.006(3) 0.007(3) 0.007(3)
C24 0.038(4) 0.035(4) 0.024(4) 0.001(3) 0.006(3) 0.010(3)
C13 0.023(3) 0.049(4) 0.041(5) 0.008(3) -0.001(3) 0.005(3)
C6 0.033(4) 0.052(5) 0.037(5) 0.001(3) 0.007(3) -0.001(3)
C1 0.028(4) 0.036(4) 0.028(4) 0.001(3) 0.006(3) 0.001(3)
C5 0.058(5) 0.060(5) 0.030(5) -0.011(4) -0.004(3) -0.001(4)
C4 0.050(5) 0.053(5) 0.044(5) -0.006(4) -0.010(4) -0.011(4)
C3 0.028(4) 0.070(6) 0.042(5) 0.002(4) -0.005(3) 0.000(3)
C2 0.025(3) 0.040(4) 0.027(4) 0.004(3) 0.000(3) -0.004(3)
C7 0.012(3) 0.037(4) 0.029(4) -0.005(3) 0.002(2) 0.002(2)
C12 0.026(4) 0.033(4) 0.046(5) -0.002(3) 0.004(3) 0.005(3)
C11 0.024(4) 0.045(5) 0.055(5) -0.001(4) -0.006(3) 0.016(3)
C10 0.015(3) 0.066(5) 0.045(5) -0.010(4) -0.001(3) 0.015(3)
C9 0.012(3) 0.055(5) 0.046(5) -0.003(3) 0.003(3) 0.000(3)
C8 0.014(3) 0.029(3) 0.029(4) -0.002(3) 0.006(2) 0.002(2)
C26 0.024(4) 0.041(5) 0.079(7) 0.008(4) 0.004(4) -0.007(3)
C27 0.026(4) 0.059(5) 0.059(6) 0.004(4) 0.019(3) -0.002(3)
C28 0.036(4) 0.036(4) 0.041(5) 0.011(3) 0.015(3) 0.012(3)
C29 0.050(5) 0.069(6) 0.042(5) 0.005(4) 0.031(4) 0.012(4)
C30 0.057(5) 0.075(6) 0.034(5) 0.002(4) 0.016(4) 0.022(4)
C31 0.032(4) 0.049(5) 0.034(4) 0.006(3) 0.011(3) 0.015(3)
C32 0.050(5) 0.052(5) 0.032(5) -0.015(4) -0.001(3) 0.012(4)
C33 0.034(4) 0.059(5) 0.049(5) -0.013(4) 0.001(3) 0.000(4)
C34 0.028(4) 0.045(4) 0.043(5) -0.008(3) 0.003(3) 0.002(3)
C35 0.024(3) 0.034(4) 0.035(4) -0.002(3) 0.007(3) 0.011(3)
C36 0.020(3) 0.021(3) 0.044(5) 0.008(3) 0.011(3) 0.011(2)
C25 0.028(4) 0.047(5) 0.046(5) 0.002(4) 0.003(3) -0.002(3)
O1 0.021(2) 0.035(3) 0.046(3) 0.001(2) 0.0099(19) 0.0060(18)
O2 0.034(3) 0.032(3) 0.049(3) 0.000(2) 0.001(2) -0.005(2)
O3 0.020(2) 0.053(3) 0.037(3) -0.004(2) 0.0098(18) -0.006(2)
O4 0.026(3) 0.088(4) 0.033(3) 0.013(3) 0.002(2) 0.009(2)
O5 0.027(3) 0.090(4) 0.048(4) -0.004(3) -0.002(2) 0.024(3)
O6 0.045(3) 0.063(4) 0.062(4) -0.026(3) -0.002(3) 0.001(3)
O7 0.027(3) 0.039(3) 0.044(3) -0.004(2) 0.002(2) 0.006(2)
O8 0.027(2) 0.042(3) 0.042(3) -0.010(2) 0.0095(19) 0.000(2)
O9 0.031(3) 0.030(3) 0.081(4) -0.001(3) 0.019(2) -0.010(2)
O10 0.031(3) 0.031(3) 0.029(3) -0.002(2) -0.0042(18) -0.0042(19)
O11 0.025(2) 0.036(3) 0.053(3) -0.014(2) 0.016(2) -0.0019(19)
O12 0.028(2) 0.023(2) 0.061(4) 0.012(2) -0.007(2) -0.0052(19)

loop_
_atom_type_symbol
_atom_type_description
_atom_type_scat_dispersion_real
_atom_type_scat_dispersion_imag
_atom_type_scat_source
C C 0.0033 0.0016 'International Tables Vol C Tables 4.2.6.8 and 6.1.1.4'
H H 0.0000 0.0000 'International Tables Vol C Tables 4.2.6.8 and 6.1.1.4'
As As 0.0499 2.0058 'International Tables Vol C Tables 4.2.6.8 and 6.1.1.4'
N N 0.0061 0.0033 'International Tables Vol C Tables 4.2.6.8 and 6.1.1.4'
O O 0.0106 0.0060 'International Tables Vol C Tables 4.2.6.8 and 6.1.1.4'
S S 0.1246 0.1234 'International Tables Vol C Tables 4.2.6.8 and 6.1.1.4'
Zn Zn 0.2839 1.4301 'International Tables Vol C Tables 4.2.6.8 and 6.1.1.4'

loop_
_geom_angle_atom_site_label_1
_geom_angle_atom_site_label_2
_geom_angle_atom_site_label_3
_geom_angle
_geom_angle_site_symmetry_1
_geom_angle_site_symmetry_3
_geom_angle_publ_flag
O1 Zn1 O3 99.52(17) 3_765 . ?
O1 Zn1 O4 108.43(19) 3_765 . ?
O3 Zn1 O4 95.25(19) . . ?
O1 Zn1 N1 117.00(19) 3_765 . ?
O3 Zn1 N1 90.69(19) . . ?
O4 Zn1 N1 132.4(2) . . ?
O1 Zn1 N2 91.58(18) 3_765 . ?
O3 Zn1 N2 167.15(19) . . ?
O4 Zn1 N2 87.3(2) . . ?
N1 Zn1 N2 78.4(2) . . ?
O10 Zn2 O11 124.99(19) 2_645 . ?
O10 Zn2 N3 106.70(19) 2_645 . ?
O11 Zn2 N3 127.6(2) . . ?
O10 Zn2 N4 98.99(19) 2_645 . ?
O11 Zn2 N4 85.28(18) . . ?
N3 Zn2 N4 78.5(2) . . ?
O10 Zn2 O8 102.60(17) 2_645 . ?
O11 Zn2 O8 90.89(16) . . ?
N3 Zn2 O8 85.18(18) . . ?
N4 Zn2 O8 155.95(19) . . ?
O3 As1 O1 114.0(2) . . ?
O3 As1 O2 109.4(2) . . ?
O1 As1 O2 104.0(2) . . ?
O3 As1 C1 118.6(2) . . ?
O1 As1 C1 107.0(2) . . ?
O2 As1 C1 102.3(2) . . ?
O11 As2 O10 114.7(2) . . ?
O11 As2 O12 107.0(2) . . ?
O10 As2 O12 112.3(2) . . ?
O11 As2 C7 113.6(2) . . ?
O10 As2 C7 109.6(2) . . ?
O12 As2 C7 98.5(2) . . ?
O9 S2 O7 116.0(3) . . ?
O9 S2 O8 111.8(3) . . ?
O7 S2 O8 111.9(3) . . ?
O9 S2 C8 105.8(3) . . ?
O7 S2 C8 105.1(3) . . ?
O8 S2 C8 105.2(3) . . ?
O5 S1 O6 114.1(3) . . ?
O5 S1 O4 111.1(3) . . ?
O6 S1 O4 112.8(3) . . ?
O5 S1 C2 107.2(3) . . ?
O6 S1 C2 106.1(3) . . ?
O4 S1 C2 104.8(3) . . ?
C13 N1 C24 118.9(6) . . ?
C13 N1 Zn1 127.1(5) . . ?
C24 N1 Zn1 114.0(4) . . ?
C22 N2 C23 117.1(6) . . ?
C22 N2 Zn1 129.7(5) . . ?
C23 N2 Zn1 113.2(4) . . ?
C34 N3 C35 118.2(6) . . ?
C34 N3 Zn2 127.0(5) . . ?
C35 N3 Zn2 114.8(4) . . ?
C25 N4 C36 118.9(6) . . ?
C25 N4 Zn2 129.6(5) . . ?
C36 N4 Zn2 111.4(4) . . ?
C15 C14 C13 121.1(7) . . ?
C15 C14 H14A 119.4 . . ?
C13 C14 H14A 119.4 . . ?
C14 C15 C16 119.1(7) . . ?
C14 C15 H15A 120.4 . . ?
C16 C15 H15A 120.4 . . ?
C15 C16 C24 117.3(7) . . ?
C15 C16 C17 124.0(7) . . ?
C24 C16 C17 118.8(7) . . ?
C18 C17 C16 120.2(7) . . ?
C18 C17 H17A 119.9 . . ?
C16 C17 H17A 119.9 . . ?
C17 C18 C19 123.3(7) . . ?
C17 C18 H18A 118.4 . . ?
C19 C18 H18A 118.4 . . ?
C20 C19 C23 116.0(7) . . ?
C20 C19 C18 125.6(7) . . ?
C23 C19 C18 118.4(7) . . ?
C21 C20 C19 120.0(7) . . ?
C21 C20 H20A 120.0 . . ?
C19 C20 H20A 120.0 . . ?
C20 C21 C22 119.6(7) . . ?
C20 C21 H21A 120.2 . . ?
C22 C21 H21A 120.2 . . ?
N2 C22 C21 123.0(7) . . ?
N2 C22 H22A 118.5 . . ?
C21 C22 H22A 118.5 . . ?
N2 C23 C19 124.2(6) . . ?
N2 C23 C24 117.1(6) . . ?
C19 C23 C24 118.7(6) . . ?
N1 C24 C16 122.1(6) . . ?
N1 C24 C23 117.2(6) . . ?
C16 C24 C23 120.7(6) . . ?
N1 C13 C14 121.5(7) . . ?
N1 C13 H13A 119.2 . . ?
C14 C13 H13A 119.2 . . ?
C5 C6 C1 120.7(7) . . ?
C5 C6 H6A 119.6 . . ?
C1 C6 H6A 119.6 . . ?
C2 C1 C6 118.6(6) . . ?
C2 C1 As1 126.7(5) . . ?
C6 C1 As1 114.6(5) . . ?
C4 C5 C6 121.0(7) . . ?
C4 C5 H5A 119.5 . . ?
C6 C5 H5A 119.5 . . ?
C5 C4 C3 119.2(7) . . ?
C5 C4 H4A 120.4 . . ?
C3 C4 H4A 120.4 . . ?
C4 C3 C2 120.9(7) . . ?
C4 C3 H3A 119.5 . . ?
C2 C3 H3A 119.5 . . ?
C1 C2 C3 119.5(7) . . ?
C1 C2 S1 122.3(5) . . ?
C3 C2 S1 118.2(5) . . ?
C12 C7 C8 120.0(5) . . ?
C12 C7 As2 115.6(4) . . ?
C8 C7 As2 124.4(4) . . ?
C7 C12 C11 119.7(6) . . ?
C7 C12 H12A 120.2 . . ?
C11 C12 H12A 120.2 . . ?
C10 C11 C12 121.6(6) . . ?
C10 C11 H11A 119.2 . . ?
C12 C11 H11A 119.2 . . ?
C11 C10 C9 119.1(6) . . ?
C11 C10 H10A 120.4 . . ?
C9 C10 H10A 120.4 . . ?
C8 C9 C10 121.1(6) . . ?
C8 C9 H9A 119.4 . . ?
C10 C9 H9A 119.4 . . ?
C9 C8 C7 118.5(5) . . ?
C9 C8 S2 119.0(5) . . ?
C7 C8 S2 122.3(4) . . ?
C27 C26 C25 120.6(7) . . ?
C27 C26 H26A 119.7 . . ?
C25 C26 H26A 119.7 . . ?
C26 C27 C28 119.1(7) . . ?
C26 C27 H27A 120.5 . . ?
C28 C27 H27A 120.5 . . ?
C27 C28 C36 117.3(7) . . ?
C27 C28 C29 125.0(7) . . ?
C36 C28 C29 117.7(7) . . ?
C30 C29 C28 122.4(7) . . ?
C30 C29 H29A 118.8 . . ?
C28 C29 H29A 118.8 . . ?
C29 C30 C31 120.8(8) . . ?
C29 C30 H30A 119.6 . . ?
C31 C30 H30A 119.6 . . ?
C35 C31 C32 117.9(6) . . ?
C35 C31 C30 119.2(7) . . ?
C32 C31 C30 122.9(7) . . ?
C33 C32 C31 118.3(7) . . ?
C33 C32 H32A 120.9 . . ?
C31 C32 H32A 120.9 . . ?
C32 C33 C34 121.2(7) . . ?
C32 C33 H33A 119.4 . . ?
C34 C33 H33A 119.4 . . ?
N3 C34 C33 121.4(7) . . ?
N3 C34 H34A 119.3 . . ?
C33 C34 H34A 119.3 . . ?
N3 C35 C31 122.9(6) . . ?
N3 C35 C36 117.4(6) . . ?
C31 C35 C36 119.7(6) . . ?
N4 C36 C28 122.5(6) . . ?
N4 C36 C35 117.3(6) . . ?
C28 C36 C35 120.1(7) . . ?
N4 C25 C26 121.6(7) . . ?
N4 C25 H25A 119.2 . . ?
C26 C25 H25A 119.2 . . ?
As1 O1 Zn1 126.6(2) . 3_765 ?
As1 O2 H2A 109.5 . . ?
As1 O3 Zn1 138.0(2) . . ?
S1 O4 Zn1 132.2(3) . . ?
S2 O8 Zn2 118.3(2) . . ?
As2 O10 Zn2 134.1(2) . 2_655 ?
As2 O11 Zn2 137.4(3) . . ?
As2 O12 H12 109.5 . . ?
H1WA O1W H1WB 109.5 . . ?
H2WA O2W H2WB 109.5 . . ?

loop_
_geom_bond_atom_site_label_1
_geom_bond_atom_site_label_2
_geom_bond_distance
_geom_bond_site_symmetry_2
_geom_bond_publ_flag
Zn1 O1 1.974(4) 3_765 ?
Zn1 O3 2.006(4) . ?
Zn1 O4 2.048(4) . ?
Zn1 N1 2.116(5) . ?
Zn1 N2 2.158(6) . ?
Zn2 O10 1.953(4) 2_645 ?
Zn2 O11 1.952(4) . ?
Zn2 N3 2.087(5) . ?
Zn2 N4 2.193(5) . ?
Zn2 O8 2.201(4) . ?
As1 O3 1.651(5) . ?
As1 O1 1.670(4) . ?
As1 O2 1.735(4) . ?
As1 C1 1.952(6) . ?
As2 O11 1.671(4) . ?
As2 O10 1.675(4) . ?
As2 O12 1.736(4) . ?
As2 C7 1.939(5) . ?
S2 O9 1.446(4) . ?
S2 O7 1.459(4) . ?
S2 O8 1.470(5) . ?
S2 C8 1.794(6) . ?
S1 O5 1.450(4) . ?
S1 O6 1.447(5) . ?
S1 O4 1.471(5) . ?
S1 C2 1.770(7) . ?
N1 C13 1.328(7) . ?
N1 C24 1.368(8) . ?
N2 C22 1.331(8) . ?
N2 C23 1.354(8) . ?
N3 C34 1.347(8) . ?
N3 C35 1.370(8) . ?
N4 C25 1.326(8) . ?
N4 C36 1.370(8) . ?
C14 C15 1.343(10) . ?
C14 C13 1.413(9) . ?
C14 H14A 0.9300 . ?
C15 C16 1.422(10) . ?
C15 H15A 0.9300 . ?
C16 C24 1.421(9) . ?
C16 C17 1.436(10) . ?
C17 C18 1.348(10) . ?
C17 H17A 0.9300 . ?
C18 C19 1.441(10) . ?
C18 H18A 0.9300 . ?
C19 C20 1.411(9) . ?
C19 C23 1.413(9) . ?
C20 C21 1.357(10) . ?
C20 H20A 0.9300 . ?
C21 C22 1.400(10) . ?
C21 H21A 0.9300 . ?
C22 H22A 0.9300 . ?
C23 C24 1.459(9) . ?
C13 H13A 0.9300 . ?
C6 C5 1.383(8) . ?
C6 C1 1.399(9) . ?
C6 H6A 0.9300 . ?
C1 C2 1.398(8) . ?
C5 C4 1.367(10) . ?
C5 H5A 0.9300 . ?
C4 C3 1.389(10) . ?
C4 H4A 0.9300 . ?
C3 C2 1.399(8) . ?
C3 H3A 0.9300 . ?
C7 C12 1.392(8) . ?
C7 C8 1.423(8) . ?
C12 C11 1.395(8) . ?
C12 H12A 0.9300 . ?
C11 C10 1.370(9) . ?
C11 H11A 0.9300 . ?
C10 C9 1.405(8) . ?
C10 H10A 0.9300 . ?
C9 C8 1.396(7) . ?
C9 H9A 0.9300 . ?
C26 C27 1.365(10) . ?
C26 C25 1.411(9) . ?
C26 H26A 0.9300 . ?
C27 C28 1.413(9) . ?
C27 H27A 0.9300 . ?
C28 C36 1.417(9) . ?
C28 C29 1.431(10) . ?
C29 C30 1.344(10) . ?
C29 H29A 0.9300 . ?
C30 C31 1.446(10) . ?
C30 H30A 0.9300 . ?
C31 C35 1.390(9) . ?
C31 C32 1.425(9) . ?
C32 C33 1.363(10) . ?
C32 H32A 0.9300 . ?
C33 C34 1.397(9) . ?
C33 H33A 0.9300 . ?
C34 H34A 0.9300 . ?
C35 C36 1.451(8) . ?
C25 H25A 0.9300 . ?
O1 Zn1 1.974(4) 3_765 ?
O2 H2A 0.8200 . ?
O10 Zn2 1.953(4) 2_655 ?
O12 H12 0.8200 . ?
O1W H1WA 0.8500 . ?
O1W H1WB 0.8500 . ?
O2W H2WA 0.8500 . ?
O2W H2WB 0.8500 . ?

loop_
_geom_hbond_atom_site_label_D
_geom_hbond_atom_site_label_H
_geom_hbond_atom_site_label_A
_geom_hbond_distance_DH
_geom_hbond_distance_HA
_geom_hbond_distance_DA
_geom_hbond_angle_DHA
_geom_hbond_site_symmetry_A
O2 H2A O6 0.82 1.96 2.782(6) 174.5 3_775
O12 H12 O10 0.82 2.24 2.816(6) 127.2 2_655
O12 H12 O7 0.82 2.28 2.998(6) 145.9 2_655
O2W H2WA O5 0.85 2.06 2.905(10) 178.1 .
O2W H2WB O1W 0.85 2.26 2.813(14) 122.4 .
